data_7226398
loop_
_publ_author_name
'Bautista Maezono, Shizuka Mei'
'Poudel, Tej Narayan'
'Xia, Likai'
'Lee, Yong Rok'

_publ_section_title
;
 A green synthetic approach to synthesizing diverse 2-pyridones for their
 exceptional UV shielding functions
;
_journal_issue 85
_journal_name_full 'RSC Adv.'
_journal_page_first 82321
_journal_paper_doi 10.1039/C6RA18661K
_journal_volume 6
_journal_year 2016
_chemical_formula_moiety 'C16 H15 N O5'
_chemical_formula_sum 'C16 H15 N O5'
_chemical_formula_weight 301.29
_chemical_melting_point 440
_chemical_name_systematic 'Methyl 5-(2-methoxybenzoyl)-1-methyl-2-oxo-1,2-dihydropyridine-3-carboxylate'
_space_group_IT_number 14
_symmetry_cell_setting monoclinic
_symmetry_space_group_name_Hall '-P 2ybc'
_symmetry_space_group_name_H-M 'P 1 21/c 1'
_atom_sites_solution_hydrogens geom
_atom_sites_solution_primary direct
_atom_sites_solution_secondary difmap
_audit_creation_method SHELXTL
_audit_update_record
;
2016-07-22 deposited with the CCDC.
2016-08-24 downloaded from the CCDC.
;
_cell_angle_alpha 90.00
_cell_angle_beta 90.00
_cell_angle_gamma 90.00
_cell_formula_units_Z 4
_cell_length_a 8.3195(4)
_cell_length_b 13.6469(6)
_cell_length_c 12.8427(5)
_cell_measurement_reflns_used 9931
_cell_measurement_temperature 223(2)
_cell_measurement_theta_max 25.53
_cell_measurement_theta_min 2.45
_cell_volume 1458.10(11)
_computing_cell_refinement 'Bruker SAINT'
_computing_data_collection 'Bruker APEX2'
_computing_data_reduction 'Bruker SAINT'
_computing_molecular_graphics 'Bruker SHELXTL'
_computing_publication_material 'Bruker SHELXTL'
_computing_structure_refinement 'Bruker SHELXTL'
_computing_structure_solution 'Bruker SHELXTL'
_diffrn_ambient_temperature 223(2)
_diffrn_measured_fraction_theta_full 0.993
_diffrn_measured_fraction_theta_max 0.993
_diffrn_measurement_device_type 'PHOTON 100 CMOS'
_diffrn_measurement_method '\f and \w scans'
_diffrn_radiation_monochromator graphite
_diffrn_radiation_source 'fine-focus sealed tube'
_diffrn_radiation_type MoK\a
_diffrn_radiation_wavelength 0.71073
_diffrn_reflns_av_R_equivalents 0.1156
_diffrn_reflns_av_sigmaI/netI 0.0317
_diffrn_reflns_limit_h_max 10
_diffrn_reflns_limit_h_min -10
_diffrn_reflns_limit_k_max 16
_diffrn_reflns_limit_k_min -16
_diffrn_reflns_limit_l_max 15
_diffrn_reflns_limit_l_min -15
_diffrn_reflns_number 46442
_diffrn_reflns_theta_full 25.89
_diffrn_reflns_theta_max 25.89
_diffrn_reflns_theta_min 2.18
_exptl_absorpt_coefficient_mu 0.103
_exptl_absorpt_correction_type none
_exptl_crystal_colour colourless
_exptl_crystal_density_diffrn 1.372
_exptl_crystal_density_method 'not measured'
_exptl_crystal_description Block
_exptl_crystal_F_000 632
_exptl_crystal_recrystallization_method 'Re-crystallisation from solvent: EtOAc/Hexane'
_exptl_crystal_size_max 0.24
_exptl_crystal_size_mid 0.20
_exptl_crystal_size_min 0.19
_refine_diff_density_max 0.701
_refine_diff_density_min -0.471
_refine_diff_density_rms 0.048
_refine_ls_extinction_method none
_refine_ls_goodness_of_fit_ref 1.043
_refine_ls_hydrogen_treatment constr
_refine_ls_matrix_type full
_refine_ls_number_parameters 202
_refine_ls_number_reflns 2807
_refine_ls_number_restraints 12
_refine_ls_restrained_S_all 1.276
_refine_ls_R_factor_all 0.0769
_refine_ls_R_factor_gt 0.0616
_refine_ls_shift/su_max 0.001
_refine_ls_shift/su_mean 0.000
_refine_ls_structure_factor_coef Fsqd
_refine_ls_weighting_details 'calc w=1/[\s^2^(Fo^2^)+(0.0590P)^2^+1.4524P] where P=(Fo^2^+2Fc^2^)/3'
_refine_ls_weighting_scheme calc
_refine_ls_wR_factor_gt 0.1555
_refine_ls_wR_factor_ref 0.1659
_reflns_number_gt 2211
_reflns_number_total 2807
_reflns_threshold_expression >2sigma(I)
_cod_data_source_file c6ra18661k2.cif
_cod_data_source_block 332
_cod_depositor_comments
;
The following automatic conversions were performed:

'_symmetry_cell_setting' value 'Monoclinic' changed to 'monoclinic'
according to
/usr/data/users/saulius/crontab/automatic-downloads/rss-feeds/RSC/lib/dictionaries/cif_core.dic
dictionary named 'cif_core.dic' version 2.4.2 from 2011-04-26.

Automatic conversion script
Id: cif_fix_values 4268 2015-11-12 08:31:59Z antanas 
;
_cod_original_sg_symbol_H-M P2(1)/c
_cod_database_code 7226398

loop_
_symmetry_equiv_pos_as_xyz
'x, y, z'
'-x, y+1/2, -z+1/2'
'-x, -y, -z'
'x, -y-1/2, z-1/2'

loop_
_atom_site_label
_atom_site_type_symbol
_atom_site_fract_x
_atom_site_fract_y
_atom_site_fract_z
_atom_site_U_iso_or_equiv
_atom_site_adp_type
_atom_site_occupancy
_atom_site_symmetry_multiplicity
_atom_site_calc_flag
_atom_site_refinement_flags
O1 O 0.9294(3) 1.00425(18) 0.87068(17) 0.0567(6) Uani 1 1 d .
C1 C 0.8280(3) 0.9437(2) 0.8493(2) 0.0404(7) Uani 1 1 d .
C2 C 0.8205(4) 0.9015(3) 0.7417(2) 0.0517(8) Uani 1 1 d .
C3 C 0.8944(4) 0.8121(3) 0.7210(3) 0.0655(11) Uani 1 1 d .
C4 C 0.8970(6) 0.7743(4) 0.6201(4) 0.0990(19) Uani 1 1 d .
H4 H 0.9486 0.7147 0.6051 0.119 Uiso 1 1 calc R
C5 C 0.8216(7) 0.8271(5) 0.5439(4) 0.1007(16) Uani 1 1 d U
H5 H 0.8238 0.8026 0.4755 0.121 Uiso 1 1 calc R
C6 C 0.7440(7) 0.9129(5) 0.5616(4) 0.0971(15) Uani 1 1 d U
H6 H 0.6906 0.9453 0.5070 0.116 Uiso 1 1 calc R
C7 C 0.7443(5) 0.9533(4) 0.6630(3) 0.0793(14) Uani 1 1 d .
H7 H 0.6941 1.0136 0.6767 0.095 Uiso 1 1 calc R
O2 O 0.9630(3) 0.7677(2) 0.8049(2) 0.0702(8) Uani 1 1 d .
C8 C 1.0296(5) 0.6718(3) 0.7907(5) 0.0939(18) Uani 1 1 d .
H8A H 0.9493 0.6291 0.7601 0.141 Uiso 1 1 calc R
H8B H 1.0627 0.6456 0.8576 0.141 Uiso 1 1 calc R
H8C H 1.1220 0.6757 0.7448 0.141 Uiso 1 1 calc R
C9 C 0.7091(3) 0.9110(2) 0.9267(2) 0.0369(6) Uani 1 1 d .
C10 C 0.5914(3) 0.8451(2) 0.9030(2) 0.0400(7) Uani 1 1 d .
H10 H 0.5859 0.8198 0.8350 0.048 Uiso 1 1 calc R
N1 N 0.4828(3) 0.81501(18) 0.97403(19) 0.0431(6) Uani 1 1 d .
C11 C 0.4848(4) 0.8456(2) 1.0791(2) 0.0450(7) Uani 1 1 d .
C12 C 0.6102(3) 0.9151(2) 1.1036(2) 0.0386(6) Uani 1 1 d .
C13 C 0.7153(3) 0.9466(2) 1.0295(2) 0.0377(6) Uani 1 1 d .
H13 H 0.7938 0.9932 1.0475 0.045 Uiso 1 1 calc R
C14 C 0.3539(5) 0.7483(3) 0.9426(3) 0.0646(10) Uani 1 1 d .
H14A H 0.3670 0.7313 0.8698 0.097 Uiso 1 1 calc R
H14B H 0.2508 0.7802 0.9525 0.097 Uiso 1 1 calc R
H14C H 0.3585 0.6894 0.9846 0.097 Uiso 1 1 calc R
O3 O 0.3827(3) 0.8144(2) 1.1388(2) 0.0696(8) Uani 1 1 d .
C15 C 0.6291(4) 0.9476(2) 1.2132(2) 0.0441(7) Uani 1 1 d .
O4 O 0.6062(4) 0.89810(19) 1.28922(18) 0.0662(7) Uani 1 1 d .
O5 O 0.6809(3) 1.03991(16) 1.21668(16) 0.0506(6) Uani 1 1 d .
C16 C 0.7185(5) 1.0782(3) 1.3184(3) 0.0644(10) Uani 1 1 d .
H16A H 0.6271 1.0691 1.3642 0.097 Uiso 1 1 calc R
H16B H 0.7431 1.1475 1.3129 0.097 Uiso 1 1 calc R
H16C H 0.8108 1.0437 1.3465 0.097 Uiso 1 1 calc R

loop_
_atom_site_aniso_label
_atom_site_aniso_U_11
_atom_site_aniso_U_22
_atom_site_aniso_U_33
_atom_site_aniso_U_23
_atom_site_aniso_U_13
_atom_site_aniso_U_12
O1 0.0598(14) 0.0656(15) 0.0447(13) 0.0028(11) 0.0012(10) -0.0238(12)
C1 0.0381(15) 0.0444(16) 0.0386(15) 0.0073(12) -0.0010(12) -0.0020(13)
C2 0.0476(17) 0.074(2) 0.0340(16) 0.0009(15) 0.0047(13) -0.0239(16)
C3 0.056(2) 0.086(3) 0.054(2) -0.028(2) 0.0192(17) -0.034(2)
C4 0.099(3) 0.121(4) 0.077(3) -0.047(3) 0.037(3) -0.071(3)
C5 0.111(3) 0.126(3) 0.065(2) -0.013(2) 0.012(2) -0.070(3)
C6 0.104(3) 0.124(3) 0.063(2) 0.026(2) -0.013(2) -0.053(2)
C7 0.079(3) 0.114(4) 0.045(2) 0.026(2) -0.0123(18) -0.043(3)
O2 0.0650(16) 0.0613(16) 0.084(2) -0.0273(14) 0.0048(14) 0.0042(13)
C8 0.057(2) 0.060(2) 0.164(5) -0.047(3) 0.029(3) -0.0061(19)
C9 0.0361(14) 0.0383(15) 0.0364(15) 0.0035(11) 0.0010(11) 0.0027(11)
C10 0.0399(15) 0.0430(16) 0.0370(15) 0.0027(12) 0.0010(12) 0.0005(12)
N1 0.0408(13) 0.0433(14) 0.0452(14) 0.0009(11) 0.0050(11) -0.0068(11)
C11 0.0450(16) 0.0442(16) 0.0459(17) 0.0011(13) 0.0103(13) -0.0001(13)
C12 0.0409(15) 0.0373(15) 0.0375(15) 0.0021(12) 0.0040(12) 0.0042(12)
C13 0.0382(15) 0.0351(14) 0.0398(15) 0.0016(12) -0.0013(12) 0.0023(12)
C14 0.061(2) 0.071(2) 0.061(2) -0.0080(18) 0.0083(17) -0.0282(19)
O3 0.0683(16) 0.0808(18) 0.0598(15) -0.0070(13) 0.0278(13) -0.0256(14)
C15 0.0466(17) 0.0461(17) 0.0396(16) 0.0015(13) 0.0057(13) 0.0043(13)
O4 0.096(2) 0.0621(15) 0.0403(13) 0.0075(11) 0.0075(12) -0.0084(14)
O5 0.0645(14) 0.0488(13) 0.0384(12) -0.0027(9) 0.0017(10) -0.0046(11)
C16 0.079(3) 0.071(2) 0.0436(19) -0.0128(17) 0.0017(17) -0.014(2)

loop_
_atom_type_symbol
_atom_type_description
_atom_type_scat_dispersion_real
_atom_type_scat_dispersion_imag
_atom_type_scat_source
C C 0.0033 0.0016 'International Tables Vol C Tables 4.2.6.8 and 6.1.1.4'
H H 0.0000 0.0000 'International Tables Vol C Tables 4.2.6.8 and 6.1.1.4'
N N 0.0061 0.0033 'International Tables Vol C Tables 4.2.6.8 and 6.1.1.4'
O O 0.0106 0.0060 'International Tables Vol C Tables 4.2.6.8 and 6.1.1.4'

loop_
_geom_angle_atom_site_label_1
_geom_angle_atom_site_label_2
_geom_angle_atom_site_label_3
_geom_angle
O1 C1 C9 121.4(3)
O1 C1 C2 120.0(3)
C9 C1 C2 118.6(3)
C7 C2 C3 120.6(4)
C7 C2 C1 119.7(4)
C3 C2 C1 119.7(3)
O2 C3 C2 115.1(3)
O2 C3 C4 124.4(5)
C2 C3 C4 120.6(5)
C5 C4 C3 117.6(6)
C5 C4 H4 121.2
C3 C4 H4 121.2
C6 C5 C4 123.6(5)
C6 C5 H5 118.2
C4 C5 H5 118.2
C5 C6 C7 119.3(5)
C5 C6 H6 120.3
C7 C6 H6 120.3
C2 C7 C6 118.3(5)
C2 C7 H7 120.9
C6 C7 H7 120.9
C3 O2 C8 117.9(4)
O2 C8 H8A 109.5
O2 C8 H8B 109.5
H8A C8 H8B 109.5
O2 C8 H8C 109.5
H8A C8 H8C 109.5
H8B C8 H8C 109.5
C10 C9 C13 117.6(3)
C10 C9 C1 122.1(3)
C13 C9 C1 120.3(3)
N1 C10 C9 122.0(3)
N1 C10 H10 119.0
C9 C10 H10 119.0
C10 N1 C11 123.3(3)
C10 N1 C14 119.6(3)
C11 N1 C14 117.2(3)
O3 C11 N1 119.3(3)
O3 C11 C12 126.5(3)
N1 C11 C12 114.2(2)
C13 C12 C11 121.3(3)
C13 C12 C15 120.0(3)
C11 C12 C15 118.6(3)
C12 C13 C9 121.5(3)
C12 C13 H13 119.3
C9 C13 H13 119.3
N1 C14 H14A 109.5
N1 C14 H14B 109.5
H14A C14 H14B 109.5
N1 C14 H14C 109.5
H14A C14 H14C 109.5
H14B C14 H14C 109.5
O4 C15 O5 123.7(3)
O4 C15 C12 125.8(3)
O5 C15 C12 110.4(2)
C15 O5 C16 116.3(3)
O5 C16 H16A 109.5
O5 C16 H16B 109.5
H16A C16 H16B 109.5
O5 C16 H16C 109.5
H16A C16 H16C 109.5
H16B C16 H16C 109.5

loop_
_geom_bond_atom_site_label_1
_geom_bond_atom_site_label_2
_geom_bond_distance
O1 C1 1.212(4)
C1 C9 1.471(4)
C1 C2 1.499(4)
C2 C7 1.387(5)
C2 C3 1.392(6)
C3 O2 1.362(5)
C3 C4 1.394(5)
C4 C5 1.368(8)
C4 H4 0.9400
C5 C6 1.357(8)
C5 H5 0.9400
C6 C7 1.413(7)
C6 H6 0.9400
C7 H7 0.9400
O2 C8 1.432(5)
C8 H8A 0.9700
C8 H8B 0.9700
C8 H8C 0.9700
C9 C10 1.365(4)
C9 C13 1.408(4)
C10 N1 1.348(4)
C10 H10 0.9400
N1 C11 1.413(4)
N1 C14 1.463(4)
C11 O3 1.221(4)
C11 C12 1.444(4)
C12 C13 1.362(4)
C12 C15 1.485(4)
C13 H13 0.9400
C14 H14A 0.9700
C14 H14B 0.9700
C14 H14C 0.9700
C15 O4 1.202(4)
C15 O5 1.332(4)
O5 C16 1.441(4)
C16 H16A 0.9700
C16 H16B 0.9700
C16 H16C 0.9700

loop_
_geom_torsion_atom_site_label_1
_geom_torsion_atom_site_label_2
_geom_torsion_atom_site_label_3
_geom_torsion_atom_site_label_4
_geom_torsion
O1 C1 C2 C7 -81.4(4)
C9 C1 C2 C7 97.8(4)
O1 C1 C2 C3 96.5(4)
C9 C1 C2 C3 -84.3(4)
C7 C2 C3 O2 -179.1(3)
C1 C2 C3 O2 3.0(4)
C7 C2 C3 C4 1.7(5)
C1 C2 C3 C4 -176.2(3)
O2 C3 C4 C5 179.5(4)
C2 C3 C4 C5 -1.4(6)
C3 C4 C5 C6 -0.7(7)
C4 C5 C6 C7 2.4(7)
C3 C2 C7 C6 -0.1(5)
C1 C2 C7 C6 177.9(3)
C5 C6 C7 C2 -1.9(6)
C2 C3 O2 C8 175.0(3)
C4 C3 O2 C8 -5.9(5)
O1 C1 C9 C10 178.1(3)
C2 C1 C9 C10 -1.1(4)
O1 C1 C9 C13 -2.8(4)
C2 C1 C9 C13 178.0(3)
C13 C9 C10 N1 0.7(4)
C1 C9 C10 N1 179.8(3)
C9 C10 N1 C11 -2.6(4)
C9 C10 N1 C14 176.6(3)
C10 N1 C11 O3 -179.5(3)
C14 N1 C11 O3 1.3(5)
C10 N1 C11 C12 2.2(4)
C14 N1 C11 C12 -177.0(3)
O3 C11 C12 C13 -178.3(3)
N1 C11 C12 C13 -0.1(4)
O3 C11 C12 C15 5.3(5)
N1 C11 C12 C15 -176.5(3)
C11 C12 C13 C9 -1.7(4)
C15 C12 C13 C9 174.7(3)
C10 C9 C13 C12 1.4(4)
C1 C9 C13 C12 -177.8(3)
C13 C12 C15 O4 -142.0(3)
C11 C12 C15 O4 34.4(5)
C13 C12 C15 O5 35.9(4)
C11 C12 C15 O5 -147.6(3)
O4 C15 O5 C16 3.5(5)
C12 C15 O5 C16 -174.5(3)
